data_7101632
loop_
_publ_author_name
'Gilroy, Joe B'
'Ferguson, Michael J'
'McDonald, Robert'
'Patrick, Brian O'
'Hicks, Robin G'

_publ_section_title
;
 Formazans as beta-diketiminate analogues. Structural characterization
 of boratatetrazines and their reduction to borataverdazyl radical
 anions.
;
_journal_issue 2
_journal_name_full 'Chemical communications (Cambridge, England)'
_journal_page_first 126
_journal_page_last 128
_journal_paper_doi 10.1039/b609365e
_journal_year 2006
_chemical_formula_moiety 'C25 H25 B N4 O4'
_chemical_formula_sum 'C25 H25 B N4 O4'
_chemical_formula_weight 456.30
_chemical_name_systematic
;
?
;
_space_group_IT_number 2
_symmetry_cell_setting triclinic
_symmetry_space_group_name_Hall '-P 1'
_symmetry_space_group_name_H-M 'P -1'
_atom_sites_solution_hydrogens geom
_atom_sites_solution_primary direct
_atom_sites_solution_secondary difmap
_audit_creation_method SHELXL-97
_cell_angle_alpha 87.363(2)
_cell_angle_beta 80.634(2)
_cell_angle_gamma 66.5696(18)
_cell_formula_units_Z 2
_cell_length_a 9.8688(13)
_cell_length_b 10.6690(14)
_cell_length_c 12.4677(17)
_cell_measurement_reflns_used 6240
_cell_measurement_temperature 193(2)
_cell_measurement_theta_max 26.37
_cell_measurement_theta_min 2.28
_cell_volume 1188.2(3)
_computing_cell_refinement 'Bruker SAINT (Bruker, 1997)'
_computing_data_collection 'Bruker SMART (Bruker, 1997)'
_computing_data_reduction 'Bruker SAINT (Bruker, 1997)'
_computing_molecular_graphics 'Bruker SHELXTL (Bruker, 1997)'
_computing_publication_material 'Bruker SHELXTL (Bruker, 1997)'
_computing_structure_refinement 'SHELXL-97 (Sheldrick, 1997)'
_computing_structure_solution 'SHELXS-97 (Sheldrick, 1990)'
_diffrn_ambient_temperature 193(2)
_diffrn_detector_area_resol_mean 8.192
_diffrn_measured_fraction_theta_full 0.987
_diffrn_measured_fraction_theta_max 0.987
_diffrn_measurement_device_type 'Bruker PLATFORM diffractometer/SMART 1000 CCD area detector'
_diffrn_measurement_method '\w scans'
_diffrn_radiation_monochromator graphite
_diffrn_radiation_source 'fine-focus sealed tube'
_diffrn_radiation_type MoK\a
_diffrn_radiation_wavelength 0.71073
_diffrn_reflns_av_R_equivalents 0.0224
_diffrn_reflns_av_sigmaI/netI 0.0329
_diffrn_reflns_limit_h_max 12
_diffrn_reflns_limit_h_min -12
_diffrn_reflns_limit_k_max 13
_diffrn_reflns_limit_k_min -13
_diffrn_reflns_limit_l_max 15
_diffrn_reflns_limit_l_min -15
_diffrn_reflns_number 9195
_diffrn_reflns_theta_full 26.42
_diffrn_reflns_theta_max 26.42
_diffrn_reflns_theta_min 1.66
_diffrn_standards_decay_% 0
_diffrn_standards_interval_time 0
_diffrn_standards_number 0
_exptl_absorpt_coefficient_mu 0.087
_exptl_absorpt_correction_T_max 0.9802
_exptl_absorpt_correction_T_min 0.8662
_exptl_absorpt_correction_type integration
_exptl_absorpt_process_details 'Bruker SHELXTL (Bruker, 1997)'
_exptl_crystal_colour purple
_exptl_crystal_density_diffrn 1.275
_exptl_crystal_density_method 'not measured'
_exptl_crystal_description prism
_exptl_crystal_F_000 480
_exptl_crystal_size_max 0.38
_exptl_crystal_size_mid 0.27
_exptl_crystal_size_min 0.23
_refine_diff_density_max 0.230
_refine_diff_density_min -0.196
_refine_diff_density_rms 0.040
_refine_ls_extinction_method none
_refine_ls_goodness_of_fit_ref 1.043
_refine_ls_hydrogen_treatment constr
_refine_ls_matrix_type full
_refine_ls_number_parameters 311
_refine_ls_number_reflns 4822
_refine_ls_number_restraints 0
_refine_ls_restrained_S_all 1.043
_refine_ls_R_factor_all 0.0468
_refine_ls_R_factor_gt 0.0394
_refine_ls_shift/su_max 0.000
_refine_ls_shift/su_mean 0.000
_refine_ls_structure_factor_coef Fsqd
_refine_ls_weighting_details 'calc w=1/[\s^2^(Fo^2^)+(0.0546P)^2^+0.2623P] where P=(Fo^2^+2Fc^2^)/3'
_refine_ls_weighting_scheme calc
_refine_ls_wR_factor_gt 0.1059
_refine_ls_wR_factor_ref 0.1117
_reflns_number_gt 4069
_reflns_number_total 4822
_reflns_threshold_expression I>2\s(I)
_cod_data_source_file b609365e.txt
_cod_data_source_block vic0505
_cod_depositor_comments
;
The following automatic conversions were performed:
'_symmetry_cell_setting' value 'Triclinic' changed to 'triclinic'
according to '/home/saulius/struct/CIF-dictionaries/cif_core.dic'
dictionary named 'cif_core.dic' version 2.4.1 from 2010-06-29.

Automatic conversion script
Id: cif_fix_enum 1527 2010-12-29 10:47:43Z saulius 
;
_cod_database_code 7101632

loop_
_symmetry_equiv_pos_as_xyz
'x, y, z'
'-x, -y, -z'

loop_
_atom_site_label
_atom_site_type_symbol
_atom_site_fract_x
_atom_site_fract_y
_atom_site_fract_z
_atom_site_U_iso_or_equiv
_atom_site_adp_type
_atom_site_occupancy
_atom_site_symmetry_multiplicity
_atom_site_calc_flag
_atom_site_refinement_flags
O1 O 0.29089(9) 0.08721(8) 0.41375(7) 0.0306(2) Uani 1 1 d .
O2 O 0.04384(11) 0.18331(10) 0.47049(9) 0.0485(3) Uani 1 1 d .
O3 O 0.44287(9) 0.14221(8) 0.27656(7) 0.0294(2) Uani 1 1 d .
O4 O 0.39193(11) 0.30545(10) 0.15167(8) 0.0419(2) Uani 1 1 d .
N1 N 0.11621(11) 0.43513(10) 0.32983(9) 0.0302(2) Uani 1 1 d .
N2 N 0.21971(11) 0.33547(10) 0.37034(8) 0.0282(2) Uani 1 1 d .
N3 N 0.07881(11) 0.28578(10) 0.21186(9) 0.0301(2) Uani 1 1 d .
N4 N 0.18356(11) 0.17955(10) 0.24563(8) 0.0287(2) Uani 1 1 d .
C1 C 0.05275(13) 0.40891(12) 0.25145(10) 0.0294(3) Uani 1 1 d .
C2 C 0.16471(15) 0.09653(13) 0.47869(11) 0.0341(3) Uani 1 1 d .
C3 C 0.19155(19) -0.01393(17) 0.56073(13) 0.0510(4) Uani 1 1 d .
H3A H 0.1074 0.0135 0.6208 0.061 Uiso 1 1 calc R
H3B H 0.2839 -0.0293 0.5888 0.061 Uiso 1 1 calc R
H3C H 0.2009 -0.0984 0.5264 0.061 Uiso 1 1 calc R
C4 C 0.48066(14) 0.20906(13) 0.19131(10) 0.0311(3) Uani 1 1 d .
C5 C 0.64569(16) 0.15035(16) 0.15116(13) 0.0467(4) Uani 1 1 d .
H5A H 0.6726 0.2178 0.1069 0.056 Uiso 1 1 calc R
H5B H 0.6724 0.0679 0.1070 0.056 Uiso 1 1 calc R
H5C H 0.6999 0.1270 0.2133 0.056 Uiso 1 1 calc R
C11 C -0.06087(13) 0.52798(13) 0.20671(11) 0.0308(3) Uani 1 1 d .
C12 C -0.11376(16) 0.65725(14) 0.25516(12) 0.0404(3) Uani 1 1 d .
H12 H -0.0781 0.6694 0.3186 0.048 Uiso 1 1 calc R
C13 C -0.21794(18) 0.76783(15) 0.21111(14) 0.0486(4) Uani 1 1 d .
H13 H -0.2545 0.8554 0.2452 0.058 Uiso 1 1 calc R
C14 C -0.26963(17) 0.75244(15) 0.11798(14) 0.0467(4) Uani 1 1 d .
H14 H -0.3392 0.8294 0.0870 0.056 Uiso 1 1 calc R
C15 C -0.21943(17) 0.62460(16) 0.07047(14) 0.0479(4) Uani 1 1 d .
H15 H -0.2556 0.6128 0.0072 0.057 Uiso 1 1 calc R
C16 C -0.11643(16) 0.51354(14) 0.11486(12) 0.0408(3) Uani 1 1 d .
H16 H -0.0830 0.4257 0.0819 0.049 Uiso 1 1 calc R
C21 C 0.27455(14) 0.37654(13) 0.45625(10) 0.0293(3) Uani 1 1 d .
C22 C 0.20806(15) 0.51162(13) 0.49472(11) 0.0340(3) Uani 1 1 d .
H22 H 0.1228 0.5749 0.4672 0.041 Uiso 1 1 calc R
C23 C 0.26647(16) 0.55296(14) 0.57273(11) 0.0372(3) Uani 1 1 d .
H23 H 0.2203 0.6452 0.5982 0.045 Uiso 1 1 calc R
C24 C 0.39078(15) 0.46393(14) 0.61520(11) 0.0356(3) Uani 1 1 d .
C25 C 0.45430(15) 0.32885(15) 0.57758(12) 0.0378(3) Uani 1 1 d .
H25 H 0.5384 0.2655 0.6063 0.045 Uiso 1 1 calc R
C26 C 0.39769(15) 0.28478(13) 0.49925(11) 0.0344(3) Uani 1 1 d .
H26 H 0.4428 0.1921 0.4748 0.041 Uiso 1 1 calc R
C27 C 0.45288(19) 0.51286(17) 0.69926(13) 0.0468(4) Uani 1 1 d .
H27A H 0.5589 0.4538 0.6970 0.056 Uiso 1 1 calc R
H27B H 0.3980 0.5096 0.7716 0.056 Uiso 1 1 calc R
H27C H 0.4422 0.6070 0.6841 0.056 Uiso 1 1 calc R
C31 C 0.19420(14) 0.05160(12) 0.20617(10) 0.0304(3) Uani 1 1 d .
C32 C 0.07333(15) 0.04154(14) 0.16931(12) 0.0393(3) Uani 1 1 d .
H32 H -0.0169 0.1202 0.1692 0.047 Uiso 1 1 calc R
C33 C 0.08465(17) -0.08342(15) 0.13272(13) 0.0440(3) Uani 1 1 d .
H33 H 0.0011 -0.0894 0.1082 0.053 Uiso 1 1 calc R
C34 C 0.21480(17) -0.19996(14) 0.13104(12) 0.0392(3) Uani 1 1 d .
C35 C 0.33508(17) -0.18723(14) 0.16647(13) 0.0435(3) Uani 1 1 d .
H35 H 0.4262 -0.2654 0.1646 0.052 Uiso 1 1 calc R
C36 C 0.32595(16) -0.06388(14) 0.20452(13) 0.0398(3) Uani 1 1 d .
H36 H 0.4094 -0.0582 0.2294 0.048 Uiso 1 1 calc R
C37 C 0.2267(2) -0.33617(16) 0.09244(15) 0.0542(4) Uani 1 1 d .
H37A H 0.1383 -0.3236 0.0600 0.065 Uiso 1 1 calc R
H37B H 0.2330 -0.3974 0.1542 0.065 Uiso 1 1 calc R
H37C H 0.3167 -0.3763 0.0380 0.065 Uiso 1 1 calc R
B1 B 0.28580(15) 0.18447(14) 0.32713(12) 0.0281(3) Uani 1 1 d .

loop_
_atom_site_aniso_label
_atom_site_aniso_U_11
_atom_site_aniso_U_22
_atom_site_aniso_U_33
_atom_site_aniso_U_23
_atom_site_aniso_U_13
_atom_site_aniso_U_12
O1 0.0302(4) 0.0265(4) 0.0328(5) 0.0041(4) -0.0069(4) -0.0084(4)
O2 0.0340(5) 0.0394(6) 0.0612(7) 0.0087(5) 0.0008(5) -0.0072(4)
O3 0.0272(4) 0.0276(4) 0.0312(5) 0.0033(3) -0.0067(3) -0.0079(3)
O4 0.0396(5) 0.0418(6) 0.0418(6) 0.0136(4) -0.0129(4) -0.0125(4)
N1 0.0270(5) 0.0259(5) 0.0344(6) 0.0030(4) -0.0069(4) -0.0064(4)
N2 0.0266(5) 0.0257(5) 0.0310(5) 0.0028(4) -0.0068(4) -0.0084(4)
N3 0.0267(5) 0.0275(5) 0.0341(6) 0.0037(4) -0.0080(4) -0.0077(4)
N4 0.0268(5) 0.0247(5) 0.0330(6) 0.0019(4) -0.0070(4) -0.0078(4)
C1 0.0269(6) 0.0275(6) 0.0325(6) 0.0017(5) -0.0059(5) -0.0091(5)
C2 0.0353(7) 0.0289(6) 0.0364(7) -0.0001(5) -0.0039(5) -0.0115(5)
C3 0.0513(9) 0.0477(9) 0.0482(9) 0.0147(7) -0.0018(7) -0.0171(7)
C4 0.0330(6) 0.0299(6) 0.0305(6) 0.0006(5) -0.0073(5) -0.0117(5)
C5 0.0368(8) 0.0455(8) 0.0488(9) 0.0071(7) 0.0023(6) -0.0110(7)
C11 0.0252(6) 0.0284(6) 0.0364(7) 0.0048(5) -0.0054(5) -0.0082(5)
C12 0.0427(8) 0.0306(7) 0.0436(8) 0.0021(6) -0.0132(6) -0.0076(6)
C13 0.0501(9) 0.0290(7) 0.0574(10) 0.0032(6) -0.0128(7) -0.0044(6)
C14 0.0378(8) 0.0363(8) 0.0584(10) 0.0144(7) -0.0183(7) -0.0041(6)
C15 0.0442(8) 0.0454(8) 0.0524(9) 0.0076(7) -0.0236(7) -0.0106(7)
C16 0.0397(7) 0.0336(7) 0.0464(8) 0.0013(6) -0.0169(6) -0.0080(6)
C21 0.0285(6) 0.0298(6) 0.0305(6) 0.0006(5) -0.0044(5) -0.0124(5)
C22 0.0323(6) 0.0293(6) 0.0374(7) 0.0004(5) -0.0063(5) -0.0086(5)
C23 0.0417(7) 0.0332(7) 0.0376(7) -0.0027(6) -0.0046(6) -0.0161(6)
C24 0.0391(7) 0.0423(7) 0.0315(7) 0.0012(6) -0.0053(5) -0.0227(6)
C25 0.0349(7) 0.0413(7) 0.0379(7) 0.0039(6) -0.0120(6) -0.0138(6)
C26 0.0333(7) 0.0306(6) 0.0371(7) 0.0001(5) -0.0088(5) -0.0089(5)
C27 0.0566(9) 0.0522(9) 0.0425(8) 0.0010(7) -0.0147(7) -0.0304(8)
C31 0.0330(6) 0.0265(6) 0.0317(6) 0.0010(5) -0.0068(5) -0.0113(5)
C32 0.0335(7) 0.0339(7) 0.0508(8) 0.0001(6) -0.0109(6) -0.0119(6)
C33 0.0444(8) 0.0414(8) 0.0544(9) -0.0011(7) -0.0139(7) -0.0229(7)
C34 0.0509(8) 0.0328(7) 0.0368(7) 0.0010(6) -0.0058(6) -0.0200(6)
C35 0.0443(8) 0.0271(7) 0.0548(9) -0.0019(6) -0.0135(7) -0.0073(6)
C36 0.0364(7) 0.0303(7) 0.0519(8) -0.0018(6) -0.0151(6) -0.0091(6)
C37 0.0698(11) 0.0381(8) 0.0611(10) -0.0044(7) -0.0110(9) -0.0273(8)
B1 0.0265(6) 0.0243(6) 0.0309(7) 0.0023(5) -0.0078(5) -0.0063(5)

loop_
_atom_type_symbol
_atom_type_description
_atom_type_scat_dispersion_real
_atom_type_scat_dispersion_imag
_atom_type_scat_source
C C 0.0033 0.0016 'International Tables Vol C Tables 4.2.6.8 and 6.1.1.4'
H H 0.0000 0.0000 'International Tables Vol C Tables 4.2.6.8 and 6.1.1.4'
B B 0.0013 0.0007 'International Tables Vol C Tables 4.2.6.8 and 6.1.1.4'
N N 0.0061 0.0033 'International Tables Vol C Tables 4.2.6.8 and 6.1.1.4'
O O 0.0106 0.0060 'International Tables Vol C Tables 4.2.6.8 and 6.1.1.4'

loop_
_geom_angle_atom_site_label_1
_geom_angle_atom_site_label_2
_geom_angle_atom_site_label_3
_geom_angle
C2 O1 B1 120.10(10)
C4 O3 B1 120.41(9)
N2 N1 C1 119.60(10)
N1 N2 C21 114.04(10)
N1 N2 B1 123.87(10)
C21 N2 B1 122.03(10)
N4 N3 C1 118.33(10)
N3 N4 C31 114.19(10)
N3 N4 B1 125.03(10)
C31 N4 B1 120.69(10)
N3 C1 N1 126.47(11)
N3 C1 C11 116.92(11)
N1 C1 C11 116.59(11)
O2 C2 O1 123.41(12)
O2 C2 C3 124.19(13)
O1 C2 C3 112.40(12)
O4 C4 O3 123.63(12)
O4 C4 C5 123.99(12)
O3 C4 C5 112.38(11)
C16 C11 C12 118.45(12)
C16 C11 C1 120.63(12)
C12 C11 C1 120.92(12)
C13 C12 C11 120.14(14)
C12 C13 C14 120.75(14)
C15 C14 C13 119.44(13)
C14 C15 C16 119.99(14)
C15 C16 C11 121.21(13)
C26 C21 C22 119.19(12)
C26 C21 N2 120.92(11)
C22 C21 N2 119.84(11)
C23 C22 C21 119.78(12)
C22 C23 C24 122.00(13)
C23 C24 C25 117.61(12)
C23 C24 C27 120.63(13)
C25 C24 C27 121.75(13)
C26 C25 C24 121.49(12)
C25 C26 C21 119.91(12)
C36 C31 C32 119.41(12)
C36 C31 N4 120.08(11)
C32 C31 N4 120.51(11)
C33 C32 C31 119.84(13)
C32 C33 C34 121.62(13)
C33 C34 C35 117.63(13)
C33 C34 C37 121.68(14)
C35 C34 C37 120.69(13)
C36 C35 C34 121.81(13)
C35 C36 C31 119.67(13)
O1 B1 O3 103.77(9)
O1 B1 N4 111.12(10)
O3 B1 N4 112.63(10)
O1 B1 N2 112.69(10)
O3 B1 N2 111.00(10)
N4 B1 N2 105.80(9)

loop_
_geom_bond_atom_site_label_1
_geom_bond_atom_site_label_2
_geom_bond_distance
O1 C2 1.3405(16)
O1 B1 1.4556(16)
O2 C2 1.2013(16)
O3 C4 1.3380(15)
O3 B1 1.4683(16)
O4 C4 1.2027(15)
N1 N2 1.2976(14)
N1 C1 1.3376(16)
N2 C21 1.4327(16)
N2 B1 1.5623(16)
N3 N4 1.3025(14)
N3 C1 1.3361(16)
N4 C31 1.4310(16)
N4 B1 1.5601(17)
C1 C11 1.4791(17)
C2 C3 1.4947(19)
C4 C5 1.4992(19)
C11 C16 1.3869(19)
C11 C12 1.3932(18)
C12 C13 1.3821(19)
C13 C14 1.383(2)
C14 C15 1.378(2)
C15 C16 1.382(2)
C21 C26 1.3930(18)
C21 C22 1.3952(17)
C22 C23 1.3772(19)
C23 C24 1.388(2)
C24 C25 1.3921(19)
C24 C27 1.5035(19)
C25 C26 1.3841(19)
C31 C36 1.3887(18)
C31 C32 1.3893(18)
C32 C33 1.385(2)
C33 C34 1.386(2)
C34 C35 1.388(2)
C34 C37 1.5058(19)
C35 C36 1.3836(19)

loop_
_geom_torsion_atom_site_label_1
_geom_torsion_atom_site_label_2
_geom_torsion_atom_site_label_3
_geom_torsion_atom_site_label_4
_geom_torsion
C1 N1 N2 C21 -177.85(11)
C1 N1 N2 B1 4.89(18)
C1 N3 N4 C31 174.73(11)
C1 N3 N4 B1 -1.89(17)
N4 N3 C1 N1 -5.44(19)
N4 N3 C1 C11 176.58(11)
N2 N1 C1 N3 3.92(19)
N2 N1 C1 C11 -178.09(11)
B1 O1 C2 O2 -0.64(19)
B1 O1 C2 C3 178.55(12)
B1 O3 C4 O4 0.29(18)
B1 O3 C4 C5 -179.79(12)
N3 C1 C11 C16 -11.42(18)
N1 C1 C11 C16 170.40(12)
N3 C1 C11 C12 169.08(12)
N1 C1 C11 C12 -9.11(19)
C16 C11 C12 C13 -0.7(2)
C1 C11 C12 C13 178.82(13)
C11 C12 C13 C14 -0.9(2)
C12 C13 C14 C15 1.7(3)
C13 C14 C15 C16 -1.1(3)
C14 C15 C16 C11 -0.5(2)
C12 C11 C16 C15 1.4(2)
C1 C11 C16 C15 -178.15(14)
N1 N2 C21 C26 -172.28(11)
B1 N2 C21 C26 5.04(18)
N1 N2 C21 C22 5.06(16)
B1 N2 C21 C22 -177.62(11)
C26 C21 C22 C23 1.26(19)
N2 C21 C22 C23 -176.13(12)
C21 C22 C23 C24 0.0(2)
C22 C23 C24 C25 -1.1(2)
C22 C23 C24 C27 179.21(13)
C23 C24 C25 C26 1.1(2)
C27 C24 C25 C26 -179.24(14)
C24 C25 C26 C21 0.1(2)
C22 C21 C26 C25 -1.3(2)
N2 C21 C26 C25 176.08(12)
N3 N4 C31 C36 158.76(12)
B1 N4 C31 C36 -24.46(18)
N3 N4 C31 C32 -21.29(17)
B1 N4 C31 C32 155.50(12)
C36 C31 C32 C33 0.8(2)
N4 C31 C32 C33 -179.13(13)
C31 C32 C33 C34 -0.4(2)
C32 C33 C34 C35 -0.6(2)
C32 C33 C34 C37 179.32(15)
C33 C34 C35 C36 1.4(2)
C37 C34 C35 C36 -178.59(15)
C34 C35 C36 C31 -1.0(2)
C32 C31 C36 C35 -0.1(2)
N4 C31 C36 C35 179.84(13)
C2 O1 B1 O3 179.30(10)
C2 O1 B1 N4 -59.41(14)
C2 O1 B1 N2 59.13(14)
C4 O3 B1 O1 179.06(10)
C4 O3 B1 N4 58.80(14)
C4 O3 B1 N2 -59.64(14)
N3 N4 B1 O1 131.01(12)
C31 N4 B1 O1 -45.41(15)
N3 N4 B1 O3 -113.05(12)
C31 N4 B1 O3 70.53(14)
N3 N4 B1 N2 8.39(16)
C31 N4 B1 N2 -168.03(10)
N1 N2 B1 O1 -131.47(12)
C21 N2 B1 O1 51.48(15)
N1 N2 B1 O3 112.63(12)
C21 N2 B1 O3 -64.42(14)
N1 N2 B1 N4 -9.86(15)
C21 N2 B1 N4 173.09(10)

loop_
_cod_related_entry_id
_cod_related_entry_database
_cod_related_entry_code
1 ChemSpider 21149859
